data_7703097
loop_
_publ_author_name
'Thu\'ery, Pierre'
'Atoini, Youssef'
'Harrowfield, Jack'

_publ_section_title
;
 Zero-, mono- and diperiodic uranyl ion complexes with the diphenate
 dianion: influences of transition metal ion coordination and differential
 U<sup>VI</sup> chelation.
;
_journal_issue 3
_journal_name_full 'Dalton transactions (Cambridge, England : 2003)'
_journal_page_first 817
_journal_page_last 828
_journal_paper_doi 10.1039/c9dt04126e
_journal_volume 49
_journal_year 2020
_chemical_formula_sum 'C44 H56 N4 Ni O12 U'
_chemical_formula_weight 1129.66
_space_group_crystal_system triclinic
_space_group_IT_number 2
_space_group_name_Hall '-P 1'
_space_group_name_H-M_alt 'P -1'
_atom_sites_solution_hydrogens mixed
_atom_sites_solution_primary dual
_atom_sites_solution_secondary difmap
_audit_creation_method SHELXL-2017/1
_audit_update_record
;
2019-10-11 deposited with the CCDC.	2019-12-11 downloaded from the CCDC.
;
_cell_angle_alpha 61.358(4)
_cell_angle_beta 67.648(4)
_cell_angle_gamma 80.938(5)
_cell_formula_units_Z 1
_cell_length_a 9.6239(8)
_cell_length_b 11.7355(7)
_cell_length_c 12.0230(10)
_cell_measurement_reflns_used 59752
_cell_measurement_temperature 100(2)
_cell_measurement_theta_max 25.68
_cell_measurement_theta_min 3.07
_cell_volume 1101.68(16)
_computing_cell_refinement 'HKL2000 (Otwinowski & Minor, 1997)'
_computing_data_collection 'COLLECT (Nonius, 1998)'
_computing_data_reduction 'HKL2000 (Otwinowski & Minor, 1997)'
_computing_molecular_graphics 'SHELXTL (Sheldrick, 2008)'
_computing_publication_material 'SHELXTL (Sheldrick, 2008); PLATON (Spek, 2003)'
_computing_structure_refinement 'SHELXL (Sheldrick, 2015)'
_computing_structure_solution 'SHELXT (Sheldrick, 2015)'
_diffrn_ambient_temperature 100(2)
_diffrn_measured_fraction_theta_full 0.998
_diffrn_measured_fraction_theta_max 0.998
_diffrn_measurement_device_type 'Nonius Kappa-CCD area-detector diffractometer'
_diffrn_measurement_method '2 \f and 12 \w scans with 2\% steps (701 frames)'
_diffrn_radiation_monochromator graphite
_diffrn_radiation_source 'fine-focus sealed tube'
_diffrn_radiation_type MoK\a
_diffrn_radiation_wavelength 0.71073
_diffrn_reflns_av_R_equivalents 0.0784
_diffrn_reflns_av_unetI/netI 0.0854
_diffrn_reflns_Laue_measured_fraction_full 0.998
_diffrn_reflns_Laue_measured_fraction_max 0.998
_diffrn_reflns_limit_h_max 11
_diffrn_reflns_limit_h_min -11
_diffrn_reflns_limit_k_max 14
_diffrn_reflns_limit_k_min -14
_diffrn_reflns_limit_l_max 14
_diffrn_reflns_limit_l_min -14
_diffrn_reflns_number 59752
_diffrn_reflns_point_group_measured_fraction_full 0.998
_diffrn_reflns_point_group_measured_fraction_max 0.998
_diffrn_reflns_theta_full 25.242
_diffrn_reflns_theta_max 25.677
_diffrn_reflns_theta_min 3.072
_diffrn_standards_decay_% 0
_diffrn_standards_interval_time 0
_diffrn_standards_number 0
_exptl_absorpt_coefficient_mu 4.165
_exptl_absorpt_correction_T_max 0.558
_exptl_absorpt_correction_T_min 0.470
_exptl_absorpt_correction_type multi-scan
_exptl_absorpt_process_details 'SCALEPACK (Otwinowski & Minor, 1997)'
_exptl_crystal_colour 'translucent light yellow'
_exptl_crystal_density_diffrn 1.703
_exptl_crystal_description irregular
_exptl_crystal_F_000 564
_exptl_crystal_size_max 0.19
_exptl_crystal_size_mid 0.14
_exptl_crystal_size_min 0.14
_refine_diff_density_max 0.793
_refine_diff_density_min -1.114
_refine_diff_density_rms 0.140
_refine_ls_extinction_method none
_refine_ls_goodness_of_fit_ref 1.012
_refine_ls_hydrogen_treatment mixed
_refine_ls_matrix_type full
_refine_ls_number_parameters 298
_refine_ls_number_reflns 4172
_refine_ls_number_restraints 3
_refine_ls_restrained_S_all 1.012
_refine_ls_R_factor_all 0.0362
_refine_ls_R_factor_gt 0.0306
_refine_ls_shift/su_max 0.000
_refine_ls_shift/su_mean 0.000
_refine_ls_structure_factor_coef Fsqd
_refine_ls_weighting_details 'w=1/[\s^2^(Fo^2^)+(0.0146P)^2^] where P=(Fo^2^+2Fc^2^)/3'
_refine_ls_weighting_scheme calc
_refine_ls_wR_factor_gt 0.0581
_refine_ls_wR_factor_ref 0.0589
_reflns_Friedel_coverage 0.000
_reflns_number_gt 3981
_reflns_number_total 4172
_reflns_threshold_expression 'I > 2\s(I)'
_cod_data_source_file c9dt04126e1.cif
_cod_data_source_block 6
_cod_depositor_comments 'Adding full bibliography for 7703096--7703104.cif.'
_cod_database_code 7703097
_shelx_shelxl_version_number 2017/1
_shelx_space_group_comment
;
The symmetry employed for this shelxl refinement is uniquely defined
by the following loop, which should always be used as a source of
symmetry information in preference to the above space-group names.
They are only intended as comments.
;

loop_
_space_group_symop_operation_xyz
'x, y, z'
'-x, -y, -z'

loop_
_atom_site_label
_atom_site_type_symbol
_atom_site_fract_x
_atom_site_fract_y
_atom_site_fract_z
_atom_site_U_iso_or_equiv
_atom_site_adp_type
_atom_site_occupancy
_atom_site_site_symmetry_order
_atom_site_calc_flag
_atom_site_refinement_flags_posn
_atom_site_refinement_flags_adp
_atom_site_refinement_flags_occupancy
U1 U 0.500000 0.500000 0.500000 0.02247(7) Uani 1 2 d S . P
Ni1 Ni 0.500000 0.000000 0.500000 0.01948(16) Uani 1 2 d S . P
O1 O 0.6972(2) 0.5159(3) 0.4509(2) 0.0226(6) Uani 1 1 d . . .
O2 O 0.4924(2) 0.7129(3) 0.3455(2) 0.0218(6) Uani 1 1 d . . .
O3 O 0.3141(3) 0.8602(3) 0.3307(3) 0.0295(7) Uani 1 1 d . . .
O4 O 0.5375(2) 0.4441(3) 0.3316(2) 0.0216(6) Uani 1 1 d . . .
O5 O 0.7199(3) 0.3651(3) 0.2096(3) 0.0293(7) Uani 1 1 d . . .
O6 O 0.6694(3) 0.1368(3) 0.4425(3) 0.0240(6) Uani 1 1 d D . .
H6A H 0.674(4) 0.145(4) 0.506(3) 0.036 Uiso 1 1 d D U .
H6B H 0.683(4) 0.205(5) 0.373(4) 0.036 Uiso 1 1 d . U .
N1 N 0.5997(3) -0.0073(4) 0.3182(3) 0.0223(7) Uani 1 1 d D . .
H1 H 0.547(3) -0.075(3) 0.325(4) 0.027 Uiso 1 1 d D U .
N2 N 0.3854(3) 0.1593(4) 0.3969(3) 0.0220(7) Uani 1 1 d D . .
H2 H 0.444(3) 0.231(2) 0.377(3) 0.026 Uiso 1 1 d D U .
C1 C 0.3360(3) 0.7249(4) 0.2275(4) 0.0239(9) Uani 1 1 d . . .
C2 C 0.4377(3) 0.6795(4) 0.1386(3) 0.0205(8) Uani 1 1 d . . .
C3 C 0.3796(4) 0.6263(4) 0.0834(4) 0.0241(9) Uani 1 1 d . . .
H3 H 0.447090 0.592826 0.025212 0.029 Uiso 1 1 calc R U .
C4 C 0.2271(4) 0.6203(4) 0.1100(4) 0.0255(9) Uani 1 1 d . . .
H4 H 0.190837 0.584715 0.069514 0.031 Uiso 1 1 calc R U .
C5 C 0.1278(4) 0.6670(5) 0.1969(4) 0.0290(10) Uani 1 1 d . . .
H5 H 0.022643 0.662388 0.217453 0.035 Uiso 1 1 calc R U .
C6 C 0.1824(4) 0.7203(5) 0.2534(4) 0.0293(10) Uani 1 1 d . . .
H6 H 0.114207 0.754331 0.310721 0.035 Uiso 1 1 calc R U .
C7 C 0.6045(4) 0.6982(4) 0.0878(3) 0.0209(8) Uani 1 1 d . . .
C8 C 0.7024(3) 0.5944(4) 0.1181(4) 0.0223(9) Uani 1 1 d . . .
C9 C 0.8580(4) 0.6190(5) 0.0476(4) 0.0287(10) Uani 1 1 d . . .
H9 H 0.924576 0.549003 0.066311 0.034 Uiso 1 1 calc R U .
C10 C 0.9162(4) 0.7423(4) -0.0479(4) 0.0272(9) Uani 1 1 d . . .
H10 H 1.021662 0.756956 -0.093957 0.033 Uiso 1 1 calc R U .
C11 C 0.8194(4) 0.8453(5) -0.0763(4) 0.0285(10) Uani 1 1 d . . .
H11 H 0.858195 0.930637 -0.142320 0.034 Uiso 1 1 calc R U .
C12 C 0.6653(4) 0.8223(5) -0.0073(4) 0.0247(9) Uani 1 1 d . . .
H12 H 0.599857 0.893295 -0.025601 0.030 Uiso 1 1 calc R U .
C13 C 0.3822(4) 0.7721(4) 0.3050(4) 0.0242(9) Uani 1 1 d . . .
C14 C 0.6523(4) 0.4593(4) 0.2234(4) 0.0219(9) Uani 1 1 d . . .
C15 C 0.5693(3) 0.1163(4) 0.2160(4) 0.0265(9) Uani 1 1 d . . .
H15A H 0.584495 0.108435 0.133793 0.032 Uiso 1 1 calc R U .
H15B H 0.640168 0.184469 0.190837 0.032 Uiso 1 1 calc R U .
C16 C 0.4077(3) 0.1549(4) 0.2707(4) 0.0250(9) Uani 1 1 d . . .
H16A H 0.389305 0.241099 0.203097 0.030 Uiso 1 1 calc R U .
H16B H 0.336125 0.090752 0.288808 0.030 Uiso 1 1 calc R U .
C17 C 0.2277(3) 0.1908(4) 0.4678(4) 0.0233(9) Uani 1 1 d . . .
C18 C 0.2256(3) 0.1771(4) 0.6021(4) 0.0229(9) Uani 1 1 d . . .
H18A H 0.308660 0.232996 0.580412 0.028 Uiso 1 1 calc R U .
H18B H 0.130665 0.213575 0.640932 0.028 Uiso 1 1 calc R U .
C19 C 0.2390(3) 0.0435(4) 0.7128(4) 0.0253(9) Uani 1 1 d . . .
H19 H 0.181006 -0.021213 0.714328 0.030 Uiso 1 1 calc R U .
C20 C 0.1096(4) 0.1015(4) 0.4908(4) 0.0275(10) Uani 1 1 d . . .
H20A H 0.104461 0.121107 0.403526 0.041 Uiso 1 1 calc R U .
H20B H 0.011461 0.115105 0.548540 0.041 Uiso 1 1 calc R U .
H20C H 0.137140 0.010860 0.535010 0.041 Uiso 1 1 calc R U .
C21 C 0.1941(4) 0.3301(4) 0.3830(4) 0.0284(9) Uani 1 1 d . . .
H21A H 0.269926 0.388781 0.366171 0.043 Uiso 1 1 calc R U .
H21B H 0.094327 0.351092 0.431656 0.043 Uiso 1 1 calc R U .
H21C H 0.196196 0.340383 0.296555 0.043 Uiso 1 1 calc R U .
C22 C 0.1722(4) 0.0430(5) 0.8506(4) 0.0347(11) Uani 1 1 d . . .
H22A H 0.180931 -0.043476 0.921283 0.052 Uiso 1 1 calc R U .
H22B H 0.065976 0.065020 0.868726 0.052 Uiso 1 1 calc R U .
H22C H 0.226860 0.107185 0.849916 0.052 Uiso 1 1 calc R U .

loop_
_atom_site_aniso_label
_atom_site_aniso_U_11
_atom_site_aniso_U_22
_atom_site_aniso_U_33
_atom_site_aniso_U_23
_atom_site_aniso_U_13
_atom_site_aniso_U_12
U1 0.02393(11) 0.02327(15) 0.02390(12) -0.01302(11) -0.00928(8) 0.00100(9)
Ni1 0.0223(3) 0.0199(4) 0.0182(4) -0.0095(3) -0.0076(2) -0.0004(3)
O1 0.0212(11) 0.0269(19) 0.0222(14) -0.0123(14) -0.0096(10) 0.0025(12)
O2 0.0228(12) 0.0262(19) 0.0217(14) -0.0123(14) -0.0120(10) 0.0029(12)
O3 0.0365(14) 0.029(2) 0.0379(17) -0.0239(16) -0.0207(12) 0.0109(13)
O4 0.0239(11) 0.0250(18) 0.0198(14) -0.0138(14) -0.0067(10) 0.0004(11)
O5 0.0385(14) 0.0212(18) 0.0263(15) -0.0129(15) -0.0074(11) 0.0025(13)
O6 0.0306(13) 0.0220(18) 0.0203(15) -0.0087(14) -0.0101(12) -0.0023(13)
N1 0.0210(14) 0.026(2) 0.0230(17) -0.0130(17) -0.0071(12) -0.0019(14)
N2 0.0209(15) 0.026(2) 0.0199(17) -0.0102(17) -0.0064(12) -0.0028(14)
C1 0.0247(17) 0.023(3) 0.031(2) -0.014(2) -0.0141(15) 0.0025(17)
C2 0.0246(17) 0.016(2) 0.021(2) -0.0060(19) -0.0112(15) 0.0015(16)
C3 0.0296(18) 0.024(3) 0.018(2) -0.009(2) -0.0097(15) 0.0026(17)
C4 0.0348(19) 0.022(3) 0.024(2) -0.008(2) -0.0151(16) -0.0047(18)
C5 0.0259(18) 0.034(3) 0.031(2) -0.016(2) -0.0130(16) 0.0034(18)
C6 0.0280(19) 0.035(3) 0.036(2) -0.022(2) -0.0174(17) 0.0076(19)
C7 0.0272(17) 0.020(2) 0.0160(19) -0.0094(19) -0.0056(14) -0.0019(17)
C8 0.0246(17) 0.026(3) 0.020(2) -0.013(2) -0.0068(15) -0.0022(17)
C9 0.0275(19) 0.037(3) 0.028(2) -0.020(2) -0.0113(16) 0.0040(19)
C10 0.0255(18) 0.028(3) 0.024(2) -0.011(2) -0.0048(15) -0.0037(18)
C11 0.036(2) 0.024(3) 0.023(2) -0.009(2) -0.0076(16) -0.0082(19)
C12 0.0290(18) 0.029(3) 0.020(2) -0.013(2) -0.0115(15) 0.0043(18)
C13 0.0247(17) 0.026(3) 0.023(2) -0.012(2) -0.0073(15) -0.0041(17)
C14 0.0268(18) 0.025(3) 0.021(2) -0.014(2) -0.0115(15) -0.0012(17)
C15 0.0264(18) 0.032(3) 0.019(2) -0.011(2) -0.0058(15) -0.0014(18)
C16 0.0266(18) 0.027(3) 0.025(2) -0.012(2) -0.0130(15) 0.0025(18)
C17 0.0208(17) 0.024(3) 0.029(2) -0.013(2) -0.0120(15) 0.0045(17)
C18 0.0163(15) 0.027(3) 0.029(2) -0.018(2) -0.0046(14) 0.0016(16)
C19 0.0170(16) 0.034(3) 0.028(2) -0.017(2) -0.0050(15) -0.0021(17)
C20 0.0269(18) 0.027(3) 0.031(2) -0.014(2) -0.0114(16) 0.0017(18)
C21 0.0271(18) 0.023(3) 0.033(2) -0.012(2) -0.0118(16) 0.0029(18)
C22 0.0298(19) 0.046(3) 0.030(2) -0.023(2) -0.0054(16) 0.002(2)

loop_
_atom_type_symbol
_atom_type_description
_atom_type_scat_dispersion_real
_atom_type_scat_dispersion_imag
_atom_type_scat_source
C C 0.0033 0.0016 'International Tables Vol C Tables 4.2.6.8 and 6.1.1.4'
H H 0.0000 0.0000 'International Tables Vol C Tables 4.2.6.8 and 6.1.1.4'
N N 0.0061 0.0033 'International Tables Vol C Tables 4.2.6.8 and 6.1.1.4'
O O 0.0106 0.0060 'International Tables Vol C Tables 4.2.6.8 and 6.1.1.4'
Ni Ni 0.3393 1.1124 'International Tables Vol C Tables 4.2.6.8 and 6.1.1.4'
U U -9.6767 9.6646 'International Tables Vol C Tables 4.2.6.8 and 6.1.1.4'

loop_
_geom_angle_atom_site_label_1
_geom_angle_atom_site_label_2
_geom_angle_atom_site_label_3
_geom_angle
_geom_angle_site_symmetry_1
_geom_angle_site_symmetry_3
O1 U1 O1 180.0 2_666 .
O1 U1 O2 90.41(10) 2_666 2_666
O1 U1 O2 89.59(10) . 2_666
O1 U1 O2 89.59(10) 2_666 .
O1 U1 O2 90.41(10) . .
O2 U1 O2 180.0 2_666 .
O1 U1 O4 89.52(9) 2_666 2_666
O1 U1 O4 90.48(9) . 2_666
O2 U1 O4 87.77(9) 2_666 2_666
O2 U1 O4 92.23(9) . 2_666
O1 U1 O4 90.48(9) 2_666 .
O1 U1 O4 89.52(9) . .
O2 U1 O4 92.23(9) 2_666 .
O2 U1 O4 87.77(9) . .
O4 U1 O4 180.0 2_666 .
N1 Ni1 N1 180.0 2_656 .
N1 Ni1 N2 94.58(12) 2_656 .
N1 Ni1 N2 85.42(12) . .
N1 Ni1 N2 85.42(12) 2_656 2_656
N1 Ni1 N2 94.58(12) . 2_656
N2 Ni1 N2 180.0 . 2_656
N1 Ni1 O6 91.33(11) 2_656 2_656
N1 Ni1 O6 88.67(11) . 2_656
N2 Ni1 O6 92.66(11) . 2_656
N2 Ni1 O6 87.34(11) 2_656 2_656
N1 Ni1 O6 88.67(11) 2_656 .
N1 Ni1 O6 91.33(11) . .
N2 Ni1 O6 87.34(11) . .
N2 Ni1 O6 92.66(11) 2_656 .
O6 Ni1 O6 180.00(13) 2_656 .
C13 O2 U1 128.4(3) . .
C14 O4 U1 132.3(2) . .
Ni1 O6 H6A 115(3) . .
Ni1 O6 H6B 119(3) . .
H6A O6 H6B 113(4) . .
C15 N1 C19 115.3(3) . 2_656
C15 N1 Ni1 106.0(2) . .
C19 N1 Ni1 114.7(2) 2_656 .
C15 N1 H1 108(2) . .
C19 N1 H1 106(2) 2_656 .
Ni1 N1 H1 107(2) . .
C16 N2 C17 115.3(2) . .
C16 N2 Ni1 105.5(2) . .
C17 N2 Ni1 122.2(2) . .
C16 N2 H2 110(2) . .
C17 N2 H2 101(2) . .
Ni1 N2 H2 101(2) . .
C6 C1 C2 119.7(3) . .
C6 C1 C13 116.7(3) . .
C2 C1 C13 123.4(3) . .
C3 C2 C1 118.0(3) . .
C3 C2 C7 117.7(3) . .
C1 C2 C7 124.0(3) . .
C4 C3 C2 122.4(3) . .
C4 C3 H3 118.8 . .
C2 C3 H3 118.8 . .
C3 C4 C5 119.0(3) . .
C3 C4 H4 120.5 . .
C5 C4 H4 120.5 . .
C6 C5 C4 119.8(3) . .
C6 C5 H5 120.1 . .
C4 C5 H5 120.1 . .
C5 C6 C1 121.0(3) . .
C5 C6 H6 119.5 . .
C1 C6 H6 119.5 . .
C12 C7 C8 118.8(3) . .
C12 C7 C2 117.6(3) . .
C8 C7 C2 123.0(4) . .
C9 C8 C7 118.8(4) . .
C9 C8 C14 117.2(4) . .
C7 C8 C14 124.0(3) . .
C10 C9 C8 121.6(4) . .
C10 C9 H9 119.2 . .
C8 C9 H9 119.2 . .
C9 C10 C11 119.5(3) . .
C9 C10 H10 120.2 . .
C11 C10 H10 120.2 . .
C10 C11 C12 119.5(4) . .
C10 C11 H11 120.3 . .
C12 C11 H11 120.3 . .
C7 C12 C11 121.7(4) . .
C7 C12 H12 119.1 . .
C11 C12 H12 119.1 . .
O3 C13 O2 123.1(3) . .
O3 C13 C1 120.6(3) . .
O2 C13 C1 116.2(3) . .
O5 C14 O4 121.6(4) . .
O5 C14 C8 121.0(3) . .
O4 C14 C8 117.3(3) . .
N1 C15 C16 110.2(3) . .
N1 C15 H15A 109.6 . .
C16 C15 H15A 109.6 . .
N1 C15 H15B 109.6 . .
C16 C15 H15B 109.6 . .
H15A C15 H15B 108.1 . .
N2 C16 C15 108.6(3) . .
N2 C16 H16A 110.0 . .
C15 C16 H16A 110.0 . .
N2 C16 H16B 110.0 . .
C15 C16 H16B 110.0 . .
H16A C16 H16B 108.3 . .
C21 C17 N2 110.0(3) . .
C21 C17 C20 108.4(3) . .
N2 C17 C20 111.5(3) . .
C21 C17 C18 108.7(3) . .
N2 C17 C18 106.6(2) . .
C20 C17 C18 111.6(3) . .
C19 C18 C17 119.6(3) . .
C19 C18 H18A 107.4 . .
C17 C18 H18A 107.4 . .
C19 C18 H18B 107.4 . .
C17 C18 H18B 107.4 . .
H18A C18 H18B 107.0 . .
N1 C19 C18 109.4(3) 2_656 .
N1 C19 C22 111.5(3) 2_656 .
C18 C19 C22 110.0(3) . .
N1 C19 H19 108.6 2_656 .
C18 C19 H19 108.6 . .
C22 C19 H19 108.6 . .
C17 C20 H20A 109.5 . .
C17 C20 H20B 109.5 . .
H20A C20 H20B 109.5 . .
C17 C20 H20C 109.5 . .
H20A C20 H20C 109.5 . .
H20B C20 H20C 109.5 . .
C17 C21 H21A 109.5 . .
C17 C21 H21B 109.5 . .
H21A C21 H21B 109.5 . .
C17 C21 H21C 109.5 . .
H21A C21 H21C 109.5 . .
H21B C21 H21C 109.5 . .
C19 C22 H22A 109.5 . .
C19 C22 H22B 109.5 . .
H22A C22 H22B 109.5 . .
C19 C22 H22C 109.5 . .
H22A C22 H22C 109.5 . .
H22B C22 H22C 109.5 . .

loop_
_geom_bond_atom_site_label_1
_geom_bond_atom_site_label_2
_geom_bond_distance
_geom_bond_site_symmetry_2
U1 O1 1.772(2) 2_666
U1 O1 1.772(2) .
U1 O2 2.301(3) 2_666
U1 O2 2.301(3) .
U1 O4 2.303(2) 2_666
U1 O4 2.303(2) .
Ni1 N1 2.065(3) 2_656
Ni1 N1 2.065(3) .
Ni1 N2 2.102(3) .
Ni1 N2 2.102(3) 2_656
Ni1 O6 2.149(3) 2_656
Ni1 O6 2.149(3) .
O2 C13 1.297(4) .
O3 C13 1.238(4) .
O4 C14 1.300(4) .
O5 C14 1.241(4) .
O6 H6A 0.835(10) .
O6 H6B 0.82(5) .
N1 C15 1.459(5) .
N1 C19 1.495(4) 2_656
N1 H1 0.964(10) .
N2 C16 1.475(4) .
N2 C17 1.520(4) .
N2 H2 0.962(10) .
C1 C6 1.394(4) .
C1 C2 1.403(4) .
C1 C13 1.503(5) .
C2 C3 1.391(5) .
C2 C7 1.494(4) .
C3 C4 1.384(5) .
C3 H3 0.9500 .
C4 C5 1.390(5) .
C4 H4 0.9500 .
C5 C6 1.382(5) .
C5 H5 0.9500 .
C6 H6 0.9500 .
C7 C12 1.391(6) .
C7 C8 1.407(5) .
C8 C9 1.408(5) .
C8 C14 1.483(6) .
C9 C10 1.378(6) .
C9 H9 0.9500 .
C10 C11 1.392(5) .
C10 H10 0.9500 .
C11 C12 1.392(5) .
C11 H11 0.9500 .
C12 H12 0.9500 .
C15 C16 1.531(4) .
C15 H15A 0.9900 .
C15 H15B 0.9900 .
C16 H16A 0.9900 .
C16 H16B 0.9900 .
C17 C21 1.517(6) .
C17 C20 1.525(5) .
C17 C18 1.537(5) .
C18 C19 1.521(6) .
C18 H18A 0.9900 .
C18 H18B 0.9900 .
C19 C22 1.529(4) .
C19 H19 1.0000 .
C20 H20A 0.9800 .
C20 H20B 0.9800 .
C20 H20C 0.9800 .
C21 H21A 0.9800 .
C21 H21B 0.9800 .
C21 H21C 0.9800 .
C22 H22A 0.9800 .
C22 H22B 0.9800 .
C22 H22C 0.9800 .

loop_
_geom_hbond_atom_site_label_D
_geom_hbond_atom_site_label_H
_geom_hbond_atom_site_label_A
_geom_hbond_distance_DH
_geom_hbond_distance_HA
_geom_hbond_distance_DA
_geom_hbond_angle_DHA
_geom_hbond_site_symmetry_A
_geom_hbond_publ_flag
O6 H6A O3 0.835(10) 1.978(12) 2.808(3) 172(5) 2_666 yes
O6 H6B O5 0.82(5) 1.91(5) 2.728(4) 178(4) . yes
N1 H1 O2 0.964(10) 2.500(15) 3.426(4) 161(3) 1_545 yes
N1 H1 O3 0.964(10) 2.45(2) 3.287(4) 145(3) 1_545 yes
N2 H2 O4 0.962(10) 2.533(13) 3.476(4) 166(3) . yes
C15 H15B O5 0.99 2.50 3.415(5) 154.2 . yes
C16 H16B O3 0.99 2.53 3.375(5) 142.8 1_545 yes
C20 H20C O6 0.98 2.34 3.203(5) 147.0 2_656 yes
C21 H21A O4 0.98 2.58 3.484(4) 152.7 . yes
